data_2021887
loop_
_publ_author_name
'Udovenko, Anatoly A.'
'Pogoreltsev, Evgeny I.'
'Marchenko, Yuri V.'
'Laptash, Natalia M.'

_publ_section_title
;
 Orientational disorder and phase transitions in ammonium
 oxofluorovanadates, (NH4)3VOF5 and (NH4)3VO2F4&#x000D;
;
_journal_issue 6
_journal_name_full 'Acta Crystallographica Section B Structural Science, Crystal Engineering and Materials'
_journal_page_first 1085
_journal_paper_doi 10.1107/S2052520617012422
_journal_volume 73
_journal_year 2017
_chemical_formula_moiety 'H12 N3 V O F5'
_chemical_formula_sum 'F5 H12 N3 O V'
_chemical_formula_weight 216.07
_chemical_name_common pentafluorooxovanadium
_chemical_name_systematic pentafluorooxovanadium
_space_group_crystal_system orthorhombic
_space_group_IT_number 71
_space_group_name_Hall '-I 2 2'
_space_group_name_H-M_alt 'I m m m'
_atom_sites_solution_primary direct
_atom_sites_solution_secondary difmap
_audit_creation_method SHELXL-2014/7
_cell_angle_alpha 90
_cell_angle_beta 90
_cell_angle_gamma 90
_cell_formula_units_Z 6
_cell_length_a 6.2986(3)
_cell_length_b 9.1638(4)
_cell_length_c 18.9044(8)
_cell_measurement_reflns_used 2148
_cell_measurement_temperature 296(2)
_cell_measurement_theta_max 27.40
_cell_measurement_theta_min 3.92
_cell_volume 1091.15(8)
_computing_cell_refinement 'Bruker SAINT'
_computing_data_collection 'Bruker APEX2'
_computing_data_reduction 'Bruker SAINT'
_computing_molecular_graphics 'Bruker SHELXTL'
_computing_publication_material 'Bruker SHELXTL'
_computing_structure_refinement 'SHELXL-2014/7 (Sheldrick, 2014)'
_computing_structure_solution 'SHELXS-97 (Sheldrick, 2008)'
_diffrn_ambient_temperature 296(2)
_diffrn_detector_area_resol_mean 8.33
_diffrn_measured_fraction_theta_full 1.000
_diffrn_measured_fraction_theta_max 1.000
_diffrn_measurement_device_type 'Bruker APEX-II CCD'
_diffrn_measurement_method '\w scans'
_diffrn_radiation_type MoK\a
_diffrn_radiation_wavelength 0.71073
_diffrn_reflns_av_R_equivalents 0.0244
_diffrn_reflns_av_unetI/netI 0.0148
_diffrn_reflns_Laue_measured_fraction_full 1.000
_diffrn_reflns_Laue_measured_fraction_max 1.000
_diffrn_reflns_limit_h_max 8
_diffrn_reflns_limit_h_min -8
_diffrn_reflns_limit_k_max 13
_diffrn_reflns_limit_k_min -13
_diffrn_reflns_limit_l_max 25
_diffrn_reflns_limit_l_min -26
_diffrn_reflns_number 6473
_diffrn_reflns_point_group_measured_fraction_full 1.000
_diffrn_reflns_point_group_measured_fraction_max 1.000
_diffrn_reflns_theta_full 25.242
_diffrn_reflns_theta_max 30.391
_diffrn_reflns_theta_min 2.155
_exptl_absorpt_coefficient_mu 1.406
_exptl_absorpt_correction_type multi-scan
_exptl_absorpt_process_details 'Bruker SADABS'
_exptl_crystal_colour blue
_exptl_crystal_density_diffrn 1.973
_exptl_crystal_description prizm
_exptl_crystal_F_000 654
_exptl_crystal_size_max 0.190
_exptl_crystal_size_mid 0.190
_exptl_crystal_size_min 0.130
_exptl_transmission_factor_max 0.7461
_exptl_transmission_factor_min 0.6579
_refine_diff_density_max 0.769
_refine_diff_density_min -0.389
_refine_diff_density_rms 0.132
_refine_ls_goodness_of_fit_ref 1.001
_refine_ls_matrix_type full
_refine_ls_number_parameters 78
_refine_ls_number_reflns 967
_refine_ls_number_restraints 0
_refine_ls_restrained_S_all 1.001
_refine_ls_R_factor_all 0.0526
_refine_ls_R_factor_gt 0.0462
_refine_ls_shift/su_max 0.004
_refine_ls_shift/su_mean 0.000
_refine_ls_structure_factor_coef Fsqd
_refine_ls_weighting_details 'w=1/[\s^2^(Fo^2^)+(0.0874P)^2^+2.3850P] where P=(Fo^2^+2Fc^2^)/3'
_refine_ls_weighting_scheme calc
_refine_ls_wR_factor_gt 0.1356
_refine_ls_wR_factor_ref 0.1416
_reflns_Friedel_coverage 0.000
_reflns_number_gt 837
_reflns_number_total 967
_reflns_threshold_expression 'I > 2\s(I)'
_cod_data_source_file bp5101sup1.cif
_cod_data_source_block II
_cod_database_code 2021887
_publcif_datablock.id {5289dab8-52ce-4d7a-a231-5b09c1863dee}

_shelx_space_group_comment
; 
The symmetry employed for this shelxl refinement is uniquely defined 
by the following loop, which should always be used as a source of 
symmetry information in preference to the above space-group names. 
They are only intended as comments. 
;
_shelx_estimated_absorpt_t_min 0.776
_shelx_estimated_absorpt_t_max 0.838

loop_
_space_group_symop_operation_xyz
'x, y, z'
'-x, -y, z'
'-x, y, -z'
'x, -y, -z'
'x+1/2, y+1/2, z+1/2'
'-x+1/2, -y+1/2, z+1/2'
'-x+1/2, y+1/2, -z+1/2'
'x+1/2, -y+1/2, -z+1/2'
'-x, -y, -z'
'x, y, -z'
'x, -y, z'
'-x, y, z'
'-x+1/2, -y+1/2, -z+1/2'
'x+1/2, y+1/2, -z+1/2'
'x+1/2, -y+1/2, z+1/2'
'-x+1/2, y+1/2, z+1/2'

loop_
_atom_site_label
_atom_site_type_symbol
_atom_site_fract_x
_atom_site_fract_y
_atom_site_fract_z
_atom_site_U_iso_or_equiv
_atom_site_adp_type
_atom_site_occupancy
_atom_site_site_symmetry_order
_atom_site_calc_flag
_atom_site_refinement_flags_posn
_atom_site_refinement_flags_adp
_atom_site_refinement_flags_occupancy
V1 V 0.02726(11) 0.0000 0.31798(3) 0.02161(14) Uani 0.5 2 d S T P
F1 F 0.2123(3) 0.0000 0.25757(9) 0.0617(5) Uani 1 2 d S T P
F2 F 0.2094(3) 0.0000 0.39761(8) 0.0593(5) Uani 1 2 d S T P
F3 F 0.0000 -0.20751(18) 0.32597(11) 0.0701(6) Uani 1 2 d S T P
V2 V 0.0198(2) 0.01273(17) 0.0000 0.0276(2) Uani 0.25 2 d S T P
F4 F 0.0000 0.0000 0.1007(2) 0.0631(18) Uani 0.5 4 d S T P
F5 F 0.0000 -0.2063(4) 0.0000 0.0426(10) Uani 0.5 4 d S T P
F6 F 0.3011(6) 0.0000 0.0000 0.0448(11) Uani 0.5 4 d S T P
F7 F 0.1076(19) 0.0000 0.0902(5) 0.114(4) Uani 0.25 2 d S T P
F8 F 0.1933(7) -0.1432(5) 0.0281(4) 0.088(3) Uani 0.25 1 d . . P
N1 N 0.0000 0.2671(2) 0.17157(11) 0.0385(5) Uani 1 2 d S T P
N2 N 0.0000 0.5000 0.36277(18) 0.0414(7) Uani 1 4 d S T P
N3 N 0.5000 0.0692(7) 0.5000 0.0432(14) Uani 0.5 4 d S T P
N4 N 0.0578(6) 0.2037(4) 0.5000 0.0365(10) Uani 0.5 2 d S T P

loop_
_atom_site_aniso_label
_atom_site_aniso_U_11
_atom_site_aniso_U_22
_atom_site_aniso_U_33
_atom_site_aniso_U_23
_atom_site_aniso_U_13
_atom_site_aniso_U_12
V1 0.0200(4) 0.0244(2) 0.0204(2) 0.000 -0.0005(2) 0.000
F1 0.0442(8) 0.0976(13) 0.0434(8) 0.000 0.0187(7) 0.000
F2 0.0515(8) 0.0908(12) 0.0357(7) 0.000 -0.0229(6) 0.000
F3 0.1131(17) 0.0214(6) 0.0759(12) 0.0060(7) 0.000 0.000
V2 0.0200(4) 0.0310(5) 0.0318(4) 0.000 0.000 -0.0080(16)
F4 0.135(5) 0.039(2) 0.0151(16) 0.000 0.000 0.000
F5 0.0341(17) 0.0256(15) 0.068(3) 0.000 0.000 0.000
F6 0.0226(15) 0.0354(17) 0.076(3) 0.000 0.000 0.000
F7 0.121(8) 0.184(11) 0.039(4) 0.000 -0.035(4) 0.000
F8 0.043(2) 0.057(2) 0.164(8) 0.025(3) -0.024(3) 0.0191(19)
N1 0.0373(9) 0.0371(9) 0.0411(9) 0.0029(8) 0.000 0.000
N2 0.0489(15) 0.0347(13) 0.0407(14) 0.000 0.000 0.000
N3 0.044(3) 0.044(3) 0.042(3) 0.000 0.000 0.000
N4 0.047(2) 0.0326(15) 0.0298(15) 0.000 0.000 -0.0069(13)

loop_
_atom_type_symbol
_atom_type_description
_atom_type_scat_dispersion_real
_atom_type_scat_dispersion_imag
_atom_type_scat_source
N N 0.0061 0.0033 'International Tables Vol C Tables 4.2.6.8 and 6.1.1.4'
H H 0.0000 0.0000 'International Tables Vol C Tables 4.2.6.8 and 6.1.1.4'
O O 0.0106 0.0060 'International Tables Vol C Tables 4.2.6.8 and 6.1.1.4'
F F 0.0171 0.0103 'International Tables Vol C Tables 4.2.6.8 and 6.1.1.4'
V V 0.3005 0.5294 'International Tables Vol C Tables 4.2.6.8 and 6.1.1.4'

loop_
_geom_angle_atom_site_label_1
_geom_angle_atom_site_label_2
_geom_angle_atom_site_label_3
_geom_angle
_geom_angle_site_symmetry_1
_geom_angle_site_symmetry_3
F1 V1 F1 98.46(12) . 2
F1 V1 F3 96.85(5) . .
F1 V1 F3 96.85(5) . 2
F1 V1 F2 97.10(9) . .
F1 V1 F2 82.40(8) 2 2
F3 V1 F2 83.16(5) . 2
F2 V1 F2 82.04(10) . 2
F1 V1 F3 88.63(4) 2 .
F2 V1 F3 89.52(5) . .
F1 V1 F3 88.63(4) 2 2
F2 V1 F3 89.52(5) . 2
F1 V1 F2 164.44(8) 2 .
F3 V1 F3 166.28(9) . 2
F1 V1 F2 179.14(9) . 2
F6 V2 F5 97.78(7) . 9
F6 V2 F5 97.78(7) . 9
F6 V2 F4 93.50(4) . 9
F5 V2 F4 93.23(5) 9 9
F4 V2 F4 169.75(9) 9 .
F6 V2 F5 89.78(6) . .
F4 V2 F5 86.27(5) . .
F5 V2 F5 172.43(8) 9 .
F6 V2 F6 172.93(10) . 9
F5 V2 F6 89.29(6) 9 9
F5 V2 F6 83.15(5) . 9
F4 V2 F6 86.07(4) . 9
F8 V2 F7 98.3(4) 4 .
F7 V2 F8 92.3(3) . 10
F7 V2 F8 84.8(3) . 12
F7 V2 F8 84.9(3) 2 3
F7 V2 F8 89.6(4) 10 9
F8 V2 F7 92.0(3) 4 9
F8 V2 F7 86.8(3) 10 9
F8 V2 F7 89.5(4) 2 9
F8 V2 F8 94.2(3) 4 10
F8 V2 F8 85.6(3) 4 9
F8 V2 F8 84.3(3) 9 3
F8 V2 F8 95.7(3) 11 9
F7 V2 F7 169.76(10) . 9
F8 V2 F8 176.92(5) 11 3
F8 V2 F8 169.56(9) 9 .

loop_
_geom_bond_atom_site_label_1
_geom_bond_atom_site_label_2
_geom_bond_distance
_geom_bond_site_symmetry_2
_geom_bond_publ_flag
V1 V1 0.3434(13) 2 ?
V1 F1 1.6317(17) . y
V1 F2 1.8928(16) . y
V1 F1 1.8923(17) 2 y
V1 F3 1.9153(16) . y
V1 F3 1.9153(16) 2 ?
V1 F2 2.1186(16) 2 y
V2 F5 1.778(4) 9 y
V2 F6 1.776(4) . y
F4 V2 1.910(4) 9 y
F4 V2 1.910(4) 11 ?
F6 V2 2.025(4) 9 y
F5 V2 2.011(4) 3 y
V2 F8 1.704(5) 4 ?
V2 F7 1.796(9) . ?
V2 F8 1.874(5) 9 ?
V2 F8 1.875(5) 10 ?
F7 V2 1.887(9) 3 ?
F8 V2 2.031(5) 3 ?
F1 F1 2.674(3) 2 ?
F1 F3 2.6601(19) . ?
F1 F2 2.647(2) . ?
F1 F3 2.6601(19) 2 ?
F2 F3 2.6814(19) 2 ?
F2 F3 2.6814(19) . ?
F2 F2 2.638(3) 2 ?
F4 F5 2.682(4) . ?
F4 F6 2.687(4) . ?
F5 F6 2.678(4) . ?
F7 F8 2.586(10) 12 ?
F7 F8 2.586(10) 2 ?
F7 F8 2.647(10) 10 ?
F7 F8 2.647(10) 4 ?
F8 F8 2.624(9) 11 ?
F8 F8 2.656(10) 3 ?
N1 F3 2.970(3) 2 ?
N1 F7 2.970(6) 2 ?
N1 F2 3.101(2) 13 ?
N1 F1 3.104(2) 13 ?
N2 F7 2.627(11) 13 ?
N2 F7 2.627(11) 14_455 ?
N2 F3 2.7691(19) 2 ?
N2 F3 2.7691(19) 1_565 ?
N2 F6 2.881(3) 13 ?
N2 F6 2.881(3) 5_455 ?
N2 F1 2.909(3) 14_455 ?
N2 F1 2.909(3) 13 ?
N3 N3 1.269(13) 9_656 ?
N3 F5 2.057(7) 5 ?
N3 F2 2.738(2) 9_656 ?
N3 F2 2.738(2) 2_655 ?
N3 F2 2.738(2) 10_556 ?
N3 F8 2.951(7) 5 ?
N3 F8 2.951(7) 14 ?
N3 F8 2.951(7) 16 ?
N3 F8 2.951(7) 7 ?
N4 N4 0.728(7) 3_556 ?
N4 F8 2.170(6) 16 ?
N4 F8 2.170(6) 7 ?
N4 F8 2.743(6) 14_455 ?
N4 F8 2.743(6) 5_455 ?
N4 F2 2.854(3) 10_556 ?
N4 F6 2.857(4) 13 ?
N4 F5 2.905(4) 5 ?
